data_8104886
loop_
_publ_author_name
'Maritz, Marius'
'Hosten, Eric C.'
'Betz, Richard'

_publ_section_title
;
 Crystal structure of benzylthiouronium chloride, C8H11ClN2S
;
_journal_issue 1
_journal_name_full 'Zeitschrift f\"ur Kristallographie - New Crystal Structures'
_journal_page_first 73
_journal_page_last 75
_journal_paper_doi 10.1515/ncrs-2020-0429
_journal_volume 236
_journal_year 2021
_chemical_formula_moiety 'C8 H11 N2 S, Cl'
_chemical_formula_sum 'C8 H11 Cl N2 S'
_chemical_formula_weight 202.70
_chemical_name_common 'benzylthiouronium chloride'
_chemical_name_systematic 'benzylthiouronium chloride'
_space_group_IT_number 61
_space_group_name_Hall '-P 2ac 2ab'
_space_group_name_H-M_alt 'P b c a'
_symmetry_cell_setting orthorhombic
_symmetry_Int_Tables_number 61
_symmetry_space_group_name_Hall '-P 2ac 2ab'
_symmetry_space_group_name_H-M 'P b c a'
_atom_sites_solution_hydrogens mixed
_atom_sites_solution_primary SHELXS
_atom_sites_solution_secondary difmap
_cell_angle_alpha 90.00
_cell_angle_beta 90.00
_cell_angle_gamma 90.00
_cell_formula_units_Z 8
_cell_length_a 11.3126(6)
_cell_length_b 8.3567(4)
_cell_length_c 20.4130(11)
_cell_measurement_reflns_used 9107
_cell_measurement_temperature 200(2)
_cell_measurement_theta_max 28.29
_cell_measurement_theta_min 2.69
_cell_volume 1929.76(17)
_computing_cell_refinement 'SAINT [1]'
_computing_data_collection 'APEX2 [1]'
_computing_data_reduction 'SAINT [1]'
_computing_molecular_graphics 'ORTEP3 [3], Mercury [4]'
_computing_publication_material 'SHELXL-97 [2], PLATON [5]'
_computing_structure_refinement 'SHELXL-97 [2]'
_computing_structure_solution 'SHELXS-97 [2]'
_diffrn_ambient_temperature 200(2)
_diffrn_measured_fraction_theta_full 1.000
_diffrn_measured_fraction_theta_max 1.000
_diffrn_measurement_device_type 'Bruker APEX-II CCD'
_diffrn_measurement_method '\f and \w scans'
_diffrn_radiation_monochromator graphite
_diffrn_radiation_type MoK\a
_diffrn_radiation_wavelength 0.71073
_diffrn_reflns_av_R_equivalents 0.0215
_diffrn_reflns_av_sigmaI/netI 0.0145
_diffrn_reflns_limit_h_max 15
_diffrn_reflns_limit_h_min -15
_diffrn_reflns_limit_k_max 10
_diffrn_reflns_limit_k_min -11
_diffrn_reflns_limit_l_max 22
_diffrn_reflns_limit_l_min -27
_diffrn_reflns_number 16553
_diffrn_reflns_theta_full 28.32
_diffrn_reflns_theta_max 28.32
_diffrn_reflns_theta_min 2.00
_exptl_absorpt_coefficient_mu 0.559
_exptl_absorpt_correction_T_max 1.000
_exptl_absorpt_correction_T_min 0.9313
_exptl_absorpt_correction_type numerical
_exptl_absorpt_process_details
;                                                              
SADABS [6]                                         		
;
_exptl_crystal_colour colourless
_exptl_crystal_density_diffrn 1.395
_exptl_crystal_density_method 'not measured'
_exptl_crystal_description block
_exptl_crystal_F_000 848
_exptl_crystal_size_max 0.505
_exptl_crystal_size_mid 0.453
_exptl_crystal_size_min 0.294
_refine_diff_density_max 0.292
_refine_diff_density_min -0.218
_refine_diff_density_rms 0.046
_refine_ls_extinction_coef .
_refine_ls_extinction_method none
_refine_ls_goodness_of_fit_ref 1.023
_refine_ls_hydrogen_treatment mixed
_refine_ls_matrix_type full
_refine_ls_number_parameters 125
_refine_ls_number_reflns 2398
_refine_ls_number_restraints 0
_refine_ls_restrained_S_all 1.023
_refine_ls_R_factor_all 0.0301
_refine_ls_R_factor_gt 0.0240
_refine_ls_shift/su_max 0.001
_refine_ls_shift/su_mean 0.000
_refine_ls_structure_factor_coef Fsqd
_refine_ls_weighting_details 'w=1/[\s^2^(Fo^2^)+(0.015P)^2^+3.2P] where P=(Fo^2^+2Fc^2^)/3'
_refine_ls_weighting_scheme calc
_refine_ls_wR_factor_gt 0.0636
_refine_ls_wR_factor_ref 0.0680
_reflns_number_gt 2077
_reflns_number_total 2398
_reflns_threshold_expression >2sigma(I)
_cod_data_source_file suppl_j_ncrs-2020-0429_suppl.cif
_cod_data_source_block g
_cod_depositor_comments
;
The following automatic conversions were performed:

data item '_symmetry_cell_setting' value 'Orthorhombic' was changed
to 'orthorhombic' in accordance with the built-in table derived from
the CIF Core dictionary named 'cif_core.dic' version 2.4.5 last
updated on 2014-11-21.

Automatic conversion script
Id: cif_fix_values 8738 2021-04-28 16:35:53Z antanas 
;
_cod_original_sg_symbol_H-M 'Pbca '
_cod_database_code 8104886
_shelx_space_group_comment
;
The symmetry employed for this shelxl refinement is uniquely defined
by the following loop, which should always be used as a source of
symmetry information in preference to the above space-group names.
They are only intended as comments.
;

loop_
_symmetry_equiv_pos_as_xyz
'x, y, z'
'-x+1/2, -y, z+1/2'
'x+1/2, -y+1/2, -z'
'-x, y+1/2, -z+1/2'
'-x, -y, -z'
'x-1/2, y, -z-1/2'
'-x-1/2, y-1/2, z'
'x, -y-1/2, z-1/2'

loop_
_atom_site_label
_atom_site_type_symbol
_atom_site_fract_x
_atom_site_fract_y
_atom_site_fract_z
_atom_site_U_iso_or_equiv
_atom_site_adp_type
_atom_site_occupancy
_atom_site_symmetry_multiplicity
_atom_site_calc_flag
_atom_site_refinement_flags
_atom_site_disorder_assembly
_atom_site_disorder_group
S1 S 0.55112(3) 0.39898(4) 0.404030(15) 0.02740(9) Uani 1 1 d . . .
N1 N 0.41950(10) 0.66140(14) 0.42571(6) 0.0283(2) Uani 1 1 d . . .
H711 H 0.4078(14) 0.753(2) 0.4414(8) 0.036(4) Uiso 1 1 d . . .
H712 H 0.3581(14) 0.606(2) 0.4219(8) 0.036(4) Uiso 1 1 d . . .
N2 N 0.61698(10) 0.67443(14) 0.45016(6) 0.0310(2) Uani 1 1 d . . .
H721 H 0.6812(16) 0.627(2) 0.4586(9) 0.047(5) Uiso 1 1 d . . .
H722 H 0.6070(14) 0.766(2) 0.4670(8) 0.043(5) Uiso 1 1 d . . .
C1 C 0.52448(11) 0.59542(14) 0.42863(6) 0.0235(2) Uani 1 1 d . . .
C2 C 0.41370(11) 0.33877(14) 0.36493(6) 0.0274(2) Uani 1 1 d . . .
H2A H 0.4126 0.2206 0.3613 0.033 Uiso 1 1 calc R . .
H2B H 0.3470 0.3706 0.3935 0.033 Uiso 1 1 calc R . .
C3 C 0.39410(10) 0.40884(14) 0.29786(6) 0.0241(2) Uani 1 1 d . . .
C4 C 0.47472(11) 0.38159(14) 0.24754(6) 0.0281(3) Uani 1 1 d . . .
H4 H 0.5446 0.3219 0.2559 0.034 Uiso 1 1 calc R . .
C5 C 0.45361(12) 0.44104(16) 0.18535(6) 0.0331(3) Uani 1 1 d . . .
H5 H 0.5089 0.4216 0.1512 0.040 Uiso 1 1 calc R . .
C6 C 0.35232(13) 0.52865(17) 0.17262(7) 0.0372(3) Uani 1 1 d . . .
H6 H 0.3380 0.5687 0.1298 0.045 Uiso 1 1 calc R . .
C7 C 0.27218(12) 0.55783(19) 0.22206(7) 0.0397(3) Uani 1 1 d . . .
H7 H 0.2029 0.6186 0.2134 0.048 Uiso 1 1 calc R . .
C8 C 0.29289(11) 0.49806(16) 0.28464(7) 0.0326(3) Uani 1 1 d . . .
H8 H 0.2375 0.5183 0.3186 0.039 Uiso 1 1 calc R . .
Cl1 Cl 0.66773(3) 0.50164(3) 0.027813(16) 0.02983(9) Uani 1 1 d . . .

loop_
_atom_site_aniso_label
_atom_site_aniso_U_11
_atom_site_aniso_U_22
_atom_site_aniso_U_33
_atom_site_aniso_U_23
_atom_site_aniso_U_13
_atom_site_aniso_U_12
S1 0.03163(16) 0.02406(15) 0.02651(16) -0.00311(11) -0.00245(12) 0.00407(11)
N1 0.0300(5) 0.0236(5) 0.0312(6) -0.0038(4) 0.0005(4) 0.0017(4)
N2 0.0306(6) 0.0293(6) 0.0331(6) -0.0057(5) -0.0009(5) -0.0026(4)
C1 0.0311(6) 0.0229(5) 0.0167(5) 0.0007(4) 0.0023(4) -0.0008(4)
C2 0.0303(6) 0.0239(5) 0.0280(6) -0.0031(5) 0.0034(5) -0.0044(5)
C3 0.0236(5) 0.0227(5) 0.0259(6) -0.0060(4) 0.0004(4) -0.0045(4)
C4 0.0263(6) 0.0283(6) 0.0299(6) -0.0047(5) 0.0031(5) 0.0005(5)
C5 0.0368(7) 0.0357(7) 0.0268(6) -0.0053(5) 0.0041(5) -0.0065(5)
C6 0.0447(8) 0.0376(7) 0.0295(7) -0.0003(6) -0.0116(6) -0.0087(6)
C7 0.0326(7) 0.0425(7) 0.0439(8) -0.0056(6) -0.0126(6) 0.0048(6)
C8 0.0234(6) 0.0393(7) 0.0350(7) -0.0103(6) -0.0005(5) 0.0015(5)
Cl1 0.02662(15) 0.02521(15) 0.03766(18) 0.00571(12) -0.00255(11) -0.00030(10)

loop_
_atom_type_symbol
_atom_type_description
_atom_type_scat_dispersion_real
_atom_type_scat_dispersion_imag
_atom_type_scat_source
C C 0.0033 0.0016 'International Tables Vol C Tables 4.2.6.8 and 6.1.1.4'
H H 0.0000 0.0000 'International Tables Vol C Tables 4.2.6.8 and 6.1.1.4'
Cl Cl 0.1484 0.1585 'International Tables Vol C Tables 4.2.6.8 and 6.1.1.4'
N N 0.0061 0.0033 'International Tables Vol C Tables 4.2.6.8 and 6.1.1.4'
S S 0.1246 0.1234 'International Tables Vol C Tables 4.2.6.8 and 6.1.1.4'

loop_
_geom_angle_atom_site_label_1
_geom_angle_atom_site_label_2
_geom_angle_atom_site_label_3
_geom_angle
_geom_angle_site_symmetry_1
_geom_angle_site_symmetry_3
C1 S1 C2 103.84(6) . .
C1 N1 H711 120.6(11) . .
C1 N1 H712 121.4(11) . .
H711 N1 H712 114.2(15) . .
C1 N2 H721 121.1(12) . .
C1 N2 H722 118.9(11) . .
H721 N2 H722 117.2(16) . .
N1 C1 N2 121.72(12) . .
N1 C1 S1 122.67(10) . .
N2 C1 S1 115.61(10) . .
C3 C2 S1 114.67(8) . .
C3 C2 H2A 108.6 . .
S1 C2 H2A 108.6 . .
C3 C2 H2B 108.6 . .
S1 C2 H2B 108.6 . .
H2A C2 H2B 107.6 . .
C4 C3 C8 118.89(12) . .
C4 C3 C2 120.72(11) . .
C8 C3 C2 120.36(11) . .
C5 C4 C3 120.33(12) . .
C5 C4 H4 119.8 . .
C3 C4 H4 119.8 . .
C4 C5 C6 120.32(13) . .
C4 C5 H5 119.8 . .
C6 C5 H5 119.8 . .
C7 C6 C5 120.03(13) . .
C7 C6 H6 120.0 . .
C5 C6 H6 120.0 . .
C6 C7 C8 119.86(13) . .
C6 C7 H7 120.1 . .
C8 C7 H7 120.1 . .
C7 C8 C3 120.56(13) . .
C7 C8 H8 119.7 . .
C3 C8 H8 119.7 . .

loop_
_geom_bond_atom_site_label_1
_geom_bond_atom_site_label_2
_geom_bond_distance
_geom_bond_site_symmetry_2
S1 C1 1.7430(12) .
S1 C2 1.8186(13) .
N1 C1 1.3107(16) .
N1 H711 0.841(18) .
N1 H712 0.840(17) .
N2 C1 1.3130(16) .
N2 H721 0.846(18) .
N2 H722 0.845(18) .
C2 C3 1.5054(17) .
C2 H2A 0.9900 .
C2 H2B 0.9900 .
C3 C4 1.3923(17) .
C3 C8 1.3927(17) .
C4 C5 1.3840(19) .
C4 H4 0.9500 .
C5 C6 1.384(2) .
C5 H5 0.9500 .
C6 C7 1.378(2) .
C6 H6 0.9500 .
C7 C8 1.391(2) .
C7 H7 0.9500 .
C8 H8 0.9500 .

loop_
_geom_hbond_atom_site_label_D
_geom_hbond_atom_site_label_H
_geom_hbond_atom_site_label_A
_geom_hbond_distance_DH
_geom_hbond_distance_HA
_geom_hbond_distance_DA
_geom_hbond_angle_DHA
_geom_hbond_site_symmetry_A
N1 H711 Cl1 0.841(18) 2.333(18) 3.1557(11) 166.3(14) 4_655
N1 H712 Cl1 0.840(17) 2.539(17) 3.2855(12) 148.6(15) 6_556
N2 H721 Cl1 0.846(18) 2.464(19) 3.2572(13) 156.5(16) 2_665
N2 H722 Cl1 0.845(18) 2.406(18) 3.1890(12) 154.3(15) 8_576
C2 H2B Cl1 0.99 2.81 3.7933(13) 172.6 6_556

loop_
_geom_torsion_atom_site_label_1
_geom_torsion_atom_site_label_2
_geom_torsion_atom_site_label_3
_geom_torsion_atom_site_label_4
_geom_torsion
_geom_torsion_site_symmetry_1
_geom_torsion_site_symmetry_2
_geom_torsion_site_symmetry_3
_geom_torsion_site_symmetry_4
C2 S1 C1 N1 9.01(12) . . . .
C2 S1 C1 N2 -170.63(9) . . . .
C1 S1 C2 C3 74.91(10) . . . .
S1 C2 C3 C4 58.85(13) . . . .
S1 C2 C3 C8 -123.15(11) . . . .
C8 C3 C4 C5 -0.65(18) . . . .
C2 C3 C4 C5 177.38(11) . . . .
C3 C4 C5 C6 0.21(19) . . . .
C4 C5 C6 C7 0.4(2) . . . .
C5 C6 C7 C8 -0.5(2) . . . .
C6 C7 C8 C3 0.0(2) . . . .
C4 C3 C8 C7 0.53(19) . . . .
C2 C3 C8 C7 -177.50(12) . . . .
